data_1555006
loop_
_publ_author_name
'Davies, Stephen G.'
'Fletcher, Ai M.'
'Frost, Aileen B.'
'Roberts, Paul M.'
'Thomson, James E.'

_publ_section_title
;
 Asymmetric Synthesis of Substituted anti-\b-Fluorophenylalanines.
;
_journal_issue 9
_journal_name_full 'Organic letters'
_journal_page_first 2254
_journal_page_last 2257
_journal_paper_doi 10.1021/acs.orglett.5b00880
_journal_volume 17
_journal_year 2015
_chemical_absolute_configuration ad
_chemical_formula_moiety 'C30 H35 N1 O4'
_chemical_formula_sum 'C30 H35 N O4'
_chemical_formula_weight 473.61
_space_group_IT_number 1
_space_group_name_Hall 'P 1'
_space_group_name_H-M_alt 'P 1'
_symmetry_cell_setting triclinic
_symmetry_space_group_name_Hall 'P 1'
_symmetry_space_group_name_H-M 'P 1'
_atom_sites_solution_hydrogens difmap
_atom_sites_solution_primary direct
_cell_angle_alpha 85.597(2)
_cell_angle_beta 85.998(2)
_cell_angle_gamma 82.306(2)
_cell_formula_units_Z 2
_cell_length_a 9.7073(3)
_cell_length_b 10.1680(3)
_cell_length_c 14.0374(4)
_cell_measurement_reflns_used 0
_cell_measurement_temperature 150
_cell_measurement_theta_max 0
_cell_measurement_theta_min 0
_cell_volume 1366.53(7)
_computing_cell_refinement 'CrysAlis, (Oxford Diffraction, 2002)'
_computing_data_collection 'SuperNova, (Oxford Diffraction, 2010)'
_computing_data_reduction 'CrysAlis, (Oxford Diffraction, 2002)'
_computing_molecular_graphics 'CAMERON (Watkin et al., 1996)'
_computing_publication_material 'CRYSTALS (Betteridge et al., 2003)'
_computing_structure_refinement 'CRYSTALS (Betteridge et al., 2003)'
_computing_structure_solution 'SIR92 (Altomare et al., 1994)'
_diffrn_ambient_temperature 150
_diffrn_measured_fraction_theta_full 0.995
_diffrn_measured_fraction_theta_max 0.989
_diffrn_measurement_device Area
_diffrn_measurement_device_type 'Oxford Diffraction SuperNova'
_diffrn_measurement_method \w/2\q
_diffrn_radiation_monochromator graphite
_diffrn_radiation_type 'Cu K\a'
_diffrn_radiation_wavelength 1.54184
_diffrn_reflns_av_R_equivalents 0.027
_diffrn_reflns_limit_h_max 12
_diffrn_reflns_limit_h_min -12
_diffrn_reflns_limit_k_max 12
_diffrn_reflns_limit_k_min -12
_diffrn_reflns_limit_l_max 17
_diffrn_reflns_limit_l_min -17
_diffrn_reflns_number 26271
_diffrn_reflns_theta_full 74.723
_diffrn_reflns_theta_max 76.248
_diffrn_reflns_theta_min 3.163
_diffrn_standards_number 0
_exptl_absorpt_coefficient_mu 0.601
_exptl_absorpt_correction_T_max 0.9137
_exptl_absorpt_correction_T_min 0.8761
_exptl_absorpt_correction_type none
_exptl_crystal_colour colourless
_exptl_crystal_density_diffrn 1.151
_exptl_crystal_density_method 'not measured'
_exptl_crystal_description plate
_exptl_crystal_F_000 508
_exptl_crystal_size_max 0.230
_exptl_crystal_size_mid 0.220
_exptl_crystal_size_min 0.150
_refine_diff_density_max 0.16
_refine_diff_density_min -0.20
_refine_ls_abs_structure_details 'Flack (1983), 4581 Friedel-pairs'
_refine_ls_abs_structure_Flack -0.12(15)
_refine_ls_extinction_method None
_refine_ls_goodness_of_fit_ref 0.9127
_refine_ls_hydrogen_treatment constr
_refine_ls_matrix_type full
_refine_ls_number_parameters 660
_refine_ls_number_reflns 10206
_refine_ls_number_restraints 73
_refine_ls_R_factor_all 0.0522
_refine_ls_R_factor_gt 0.0493
_refine_ls_shift/su_max 0.0002124
_refine_ls_shift/su_mean 0.0000198
_refine_ls_structure_factor_coef Fsqd
_refine_ls_weighting_details
;
 Method= Modified Sheldrick 
 w=1/[\s^2^(F^2^) + ( 0.11P)^2^ + 0.23P] 
 ,where P=(max(Fo^2^,0) + 2Fc^2^)/3 
;
_refine_ls_weighting_scheme calc
_refine_ls_wR_factor_all 0.1433
_refine_ls_wR_factor_gt 0.1377
_refine_ls_wR_factor_ref 0.1431
_reflns_limit_h_max 12
_reflns_limit_h_min -12
_reflns_limit_k_max 12
_reflns_limit_k_min -12
_reflns_limit_l_max 17
_reflns_limit_l_min -17
_reflns_number_gt 9551
_reflns_number_total 10245
_reflns_threshold_expression I>2.0\s(I)
_oxford_diffrn_Wilson_B_factor 4.19
_oxford_diffrn_Wilson_scale 0.01
_oxford_refine_ls_r_factor_ref 0.0521
_oxford_refine_ls_scale 10.9(4)
_oxford_reflns_number_all 10209
_oxford_reflns_threshold_expression_ref I>-3.0\s(I)
_cod_data_source_file ol5b00880_si_002.cif
_cod_data_source_block 11
_cod_depositor_comments
;
The following automatic conversions were performed:

data item '_atom_sites_solution_primary' value 'Direct' was changed
to 'direct' in accordance with the
/home/saulius/struct/COD-crude-data/automatic-downloads/DataCite-retrospective/ACS/depositions/lib/dictionaries/cif_core.dic
dictionary named 'cif_core.dic' version 2.4.2 last updated on
2011-04-26.

data item '_symmetry_cell_setting' value 'Triclinic' was changed to
'triclinic' in accordance with the
/home/saulius/struct/COD-crude-data/automatic-downloads/DataCite-retrospective/ACS/depositions/lib/dictionaries/cif_core.dic
dictionary named 'cif_core.dic' version 2.4.2 last updated on
2011-04-26.

Automatic conversion script
Id: cif_fix_values 6909 2019-04-08 15:41:33Z antanas 
;
_cod_original_formula_sum 'C30 H35 N1 O4'
_cod_database_code 1555006

loop_
_symmetry_equiv_pos_as_xyz
x,y,z

loop_
_atom_site_label
_atom_site_type_symbol
_atom_site_fract_x
_atom_site_fract_y
_atom_site_fract_z
_atom_site_U_iso_or_equiv
_atom_site_occupancy
_atom_site_adp_type
_atom_site_refinement_flags_posn
_atom_site_refinement_flags_adp
_atom_site_refinement_flags_occupancy
_atom_site_disorder_assembly
_atom_site_disorder_group
O1 O 0.19190(15) 0.11926(15) 0.32080(11) 0.0460 1.0000 Uani . . . . .
C2 C 0.3165(2) 0.09658(19) 0.32404(14) 0.0367 1.0000 Uani . . . . .
O3 O 0.40885(15) 0.17167(14) 0.28051(11) 0.0416 1.0000 Uani . . . . .
C4 C 0.3643(2) 0.2901(2) 0.21586(16) 0.0472 1.0000 Uani . . . . .
C5 C 0.5010(3) 0.3395(3) 0.1835(2) 0.0609 1.0000 Uani . . . . .
C6 C 0.2960(3) 0.2439(3) 0.13239(18) 0.0595 1.0000 Uani . . . . .
C7 C 0.2702(3) 0.3930(3) 0.2701(2) 0.0669 1.0000 Uani . . . . .
C8 C 0.3911(2) -0.02708(19) 0.37816(14) 0.0361 1.0000 Uani . . . . .
N9 N 0.37704(18) -0.02844(16) 0.48246(12) 0.0386 1.0000 Uani . . . . .
C10 C 0.2352(2) 0.0135(2) 0.52381(15) 0.0450 1.0000 Uani . . . . .
C11 C 0.2224(2) -0.0267(2) 0.62945(16) 0.0459 1.0000 Uani . . . . .
C12 C 0.1797(2) 0.0681(3) 0.69526(18) 0.0549 1.0000 Uani . . . . .
C13 C 0.1672(3) 0.0304(5) 0.7920(2) 0.0788 1.0000 Uani . . . . .
C14 C 0.1943(3) -0.1003(6) 0.8247(2) 0.0932 1.0000 Uani . . . . .
C15 C 0.2384(4) -0.1947(4) 0.7601(3) 0.0927 1.0000 Uani . . . . .
C16 C 0.2534(4) -0.1596(3) 0.6630(2) 0.0693 1.0000 Uani . . . . .
C17 C 0.4874(2) 0.0280(2) 0.52738(16) 0.0447 1.0000 Uani . . . . .
C18 C 0.6287(2) -0.0499(2) 0.50390(16) 0.0455 1.0000 Uani . . . . .
C19 C 0.6601(3) -0.1760(3) 0.54845(18) 0.0533 1.0000 Uani . . . . .
C20 C 0.7888(3) -0.2515(3) 0.5311(2) 0.0636 1.0000 Uani . . . . .
C21 C 0.8870(3) -0.2019(4) 0.4677(3) 0.0764 1.0000 Uani . . . . .
C22 C 0.8576(3) -0.0772(4) 0.4224(3) 0.0803 1.0000 Uani . . . . .
C23 C 0.7291(3) -0.0019(3) 0.4396(2) 0.0621 1.0000 Uani . . . . .
C24 C 0.4818(3) 0.1782(2) 0.5114(2) 0.0610 1.0000 Uani . . . . .
C25 C 0.3355(2) -0.14952(19) 0.34488(15) 0.0391 1.0000 Uani . . . . .
O26 O 0.35569(16) -0.13600(16) 0.24104(11) 0.0446 1.0000 Uani . . . . .
C27 C 0.2632(3) -0.1848(2) 0.19123(19) 0.0519 1.0000 Uani . . . . .
O28 O 0.1676(3) -0.2368(3) 0.22812(17) 0.0862 1.0000 Uani . . . . .
C29 C 0.2960(3) -0.1624(3) 0.08581(19) 0.0641 1.0000 Uani . . . . .
C30 C 0.4140(2) -0.2773(2) 0.38427(16) 0.0432 1.0000 Uani . . . . .
C31 C 0.3507(3) -0.3560(2) 0.45476(19) 0.0503 1.0000 Uani . . . . .
C32 C 0.4269(3) -0.4682(2) 0.4975(2) 0.0656 1.0000 Uani . . . . .
C33 C 0.5638(3) -0.5032(2) 0.4674(2) 0.0655 1.0000 Uani . . . . .
C34 C 0.6264(3) -0.4278(3) 0.3956(2) 0.0633 1.0000 Uani . . . . .
C35 C 0.5522(3) -0.3146(2) 0.35362(19) 0.0530 1.0000 Uani . . . . .
O36 O 0.82226(15) 0.20899(17) 1.03916(11) 0.0470 1.0000 Uani . . . . .
C37 C 0.8272(2) 0.2346(2) 0.93561(15) 0.0458 1.0000 Uani . . . . .
C38 C 0.7345(2) 0.1478(3) 0.89446(16) 0.0494 1.0000 Uani . . . . .
C39 C 0.5962(2) 0.1489(3) 0.9286(2) 0.0615 1.0000 Uani . . . . .
C40 C 0.5107(3) 0.0711(3) 0.8902(2) 0.0691 1.0000 Uani . . . . .
C41 C 0.5603(3) -0.0074(4) 0.8176(2) 0.0745 1.0000 Uani . . . . .
C42 C 0.6983(3) -0.0109(4) 0.7836(2) 0.0795 1.0000 Uani . . . . .
C43 C 0.7854(3) 0.0662(3) 0.8227(2) 0.0635 1.0000 Uani . . . . .
C44 C 0.7788(2) 0.3835(2) 0.91958(15) 0.0452 1.0000 Uani . . . . .
N45 N 0.78485(17) 0.4242(2) 0.81711(14) 0.0524 1.0000 Uani . U . . .
C47 C 0.9395(2) 0.4027(2) 0.66949(16) 0.0468 1.0000 Uani . U . . .
C48 C 1.0341(2) 0.4573(2) 0.60577(19) 0.0529 1.0000 Uani . . . . .
C49 C 1.0551(3) 0.4187(3) 0.5126(2) 0.0664 1.0000 Uani . . . . .
C50 C 0.9810(3) 0.3257(3) 0.4820(2) 0.0633 1.0000 Uani . . . . .
C51 C 0.8866(3) 0.2706(3) 0.5452(2) 0.0656 1.0000 Uani . . . . .
C52 C 0.8666(3) 0.3083(3) 0.6379(2) 0.0637 1.0000 Uani . . . . .
C54 C 0.5341(2) 0.4945(3) 0.8114(2) 0.0666 1.0000 Uani . U . . .
C55 C 0.4547(3) 0.5413(3) 0.8924(2) 0.0690 1.0000 Uani . . . . .
C56 C 0.3285(3) 0.4987(4) 0.9185(2) 0.0730 1.0000 Uani . . . . .
C57 C 0.2795(3) 0.4130(4) 0.8654(2) 0.0801 1.0000 Uani . . . . .
C58 C 0.3543(3) 0.3671(5) 0.7835(3) 0.0989 1.0000 Uani . . . . .
C59 C 0.4828(3) 0.4104(5) 0.7582(2) 0.0867 1.0000 Uani . . . . .
C60 C 0.6936(7) 0.6555(6) 0.7985(4) 0.0669 0.520(8) Uani D U P 1 1
C61 C 0.8623(2) 0.4618(2) 0.97893(16) 0.0477 1.0000 Uani . . . . .
O62 O 0.78093(16) 0.56620(19) 1.01360(12) 0.0550 1.0000 Uani . . . . .
C63 C 0.8366(3) 0.6604(3) 1.0721(2) 0.0632 1.0000 Uani . . . . .
C64 C 0.8854(4) 0.5884(4) 1.1636(2) 0.0805 1.0000 Uani . . . . .
C65 C 0.7082(3) 0.7618(4) 1.0909(3) 0.0836 1.0000 Uani . . . . .
C66 C 0.9482(4) 0.7285(4) 1.0148(3) 0.0874 1.0000 Uani . . . . .
O67 O 0.98475(16) 0.43332(19) 0.99059(14) 0.0573 1.0000 Uani . . . . .
C68 C 0.9274(2) 0.1255(3) 1.07593(18) 0.0523 1.0000 Uani . . . . .
O69 O 1.0230(2) 0.0721(2) 1.02836(15) 0.0737 1.0000 Uani . . . . .
C70 C 0.9084(3) 0.1095(4) 1.1822(2) 0.0736 1.0000 Uani . . . . .
C71 C 0.9657(5) 0.5992(5) 0.7784(4) 0.0520 0.480(8) Uani D U P 1 2
C460 C 0.9259(12) 0.4594(8) 0.7728(8) 0.0462 0.480(8) Uani D U P 1 2
C461 C 0.9254(10) 0.4177(8) 0.7732(7) 0.0475 0.520(8) Uani . U P 1 1
C530 C 0.6787(9) 0.5540(9) 0.7970(6) 0.0512 0.480(8) Uani . U P 1 2
C531 C 0.6776(8) 0.5158(7) 0.7757(6) 0.0475 0.520(8) Uani . U P 1 1
H51 H 0.4828 0.4208 0.1430 0.0910 1.0000 Uiso R . . . .
H53 H 0.5497 0.3588 0.2363 0.0911 1.0000 Uiso R . . . .
H52 H 0.5611 0.2737 0.1474 0.0906 1.0000 Uiso R . . . .
H62 H 0.2824 0.3183 0.0865 0.0899 1.0000 Uiso R . . . .
H61 H 0.3563 0.1748 0.1034 0.0910 1.0000 Uiso R . . . .
H63 H 0.2070 0.2159 0.1539 0.0904 1.0000 Uiso R . . . .
H72 H 0.2491 0.4699 0.2285 0.1042 1.0000 Uiso R . . . .
H73 H 0.3153 0.4177 0.3218 0.1049 1.0000 Uiso R . . . .
H71 H 0.1837 0.3652 0.2967 0.1034 1.0000 Uiso R . . . .
H81 H 0.4882 -0.0267 0.3565 0.0433 1.0000 Uiso R . . . .
H102 H 0.2133 0.1085 0.5112 0.0546 1.0000 Uiso R . . . .
H101 H 0.1694 -0.0289 0.4893 0.0538 1.0000 Uiso R . . . .
H121 H 0.1593 0.1608 0.6726 0.0668 1.0000 Uiso R . . . .
H131 H 0.1398 0.0929 0.8371 0.1002 1.0000 Uiso R . . . .
H141 H 0.1826 -0.1257 0.8891 0.1083 1.0000 Uiso R . . . .
H151 H 0.2628 -0.2832 0.7819 0.1139 1.0000 Uiso R . . . .
H161 H 0.2869 -0.2257 0.6188 0.0823 1.0000 Uiso R . . . .
H171 H 0.4650 0.0075 0.5961 0.0534 1.0000 Uiso R . . . .
H191 H 0.5943 -0.2097 0.5927 0.0659 1.0000 Uiso R . . . .
H201 H 0.8068 -0.3383 0.5600 0.0764 1.0000 Uiso R . . . .
H211 H 0.9727 -0.2513 0.4557 0.0917 1.0000 Uiso R . . . .
H221 H 0.9257 -0.0438 0.3791 0.0978 1.0000 Uiso R . . . .
H231 H 0.7104 0.0841 0.4105 0.0764 1.0000 Uiso R . . . .
H243 H 0.5519 0.2121 0.5478 0.0921 1.0000 Uiso R . . . .
H241 H 0.3895 0.2220 0.5292 0.0911 1.0000 Uiso R . . . .
H242 H 0.5018 0.2004 0.4432 0.0923 1.0000 Uiso R . . . .
H251 H 0.2358 -0.1478 0.3644 0.0490 1.0000 Uiso R . . . .
H291 H 0.2625 -0.2304 0.0521 0.0980 1.0000 Uiso R . . . .
H293 H 0.3944 -0.1678 0.0743 0.0971 1.0000 Uiso R . . . .
H292 H 0.2541 -0.0760 0.0637 0.0970 1.0000 Uiso R . . . .
H311 H 0.2578 -0.3301 0.4777 0.0594 1.0000 Uiso R . . . .
H321 H 0.3834 -0.5187 0.5458 0.0818 1.0000 Uiso R . . . .
H331 H 0.6156 -0.5769 0.4977 0.0784 1.0000 Uiso R . . . .
H341 H 0.7191 -0.4540 0.3733 0.0785 1.0000 Uiso R . . . .
H351 H 0.5966 -0.2610 0.3035 0.0644 1.0000 Uiso R . . . .
H371 H 0.9249 0.2151 0.9135 0.0567 1.0000 Uiso R . . . .
H391 H 0.5626 0.2040 0.9785 0.0741 1.0000 Uiso R . . . .
H401 H 0.4170 0.0691 0.9144 0.0852 1.0000 Uiso R . . . .
H411 H 0.5008 -0.0546 0.7902 0.0888 1.0000 Uiso R . . . .
H421 H 0.7322 -0.0644 0.7352 0.0981 1.0000 Uiso R . . . .
H431 H 0.8766 0.0624 0.8005 0.0764 1.0000 Uiso R . . . .
H441 H 0.6838 0.4014 0.9429 0.0552 1.0000 Uiso R . . . .
H481 H 1.0861 0.5218 0.6261 0.0650 1.0000 Uiso R . . . .
H491 H 1.1194 0.4608 0.4703 0.0811 1.0000 Uiso R . . . .
H501 H 0.9885 0.3031 0.4173 0.0748 1.0000 Uiso R . . . .
H511 H 0.8376 0.2063 0.5248 0.0795 1.0000 Uiso R . . . .
H521 H 0.8009 0.2722 0.6797 0.0781 1.0000 Uiso R . . . .
H551 H 0.4915 0.6028 0.9303 0.0852 1.0000 Uiso R . . . .
H561 H 0.2727 0.5300 0.9697 0.0861 1.0000 Uiso R . . . .
H571 H 0.1951 0.3823 0.8861 0.0963 1.0000 Uiso R . . . .
H581 H 0.3233 0.3063 0.7475 0.1218 1.0000 Uiso R . . . .
H591 H 0.5344 0.3802 0.7037 0.1061 1.0000 Uiso R . . . .
H602 H 0.6074 0.7157 0.7807 0.1791 0.520(8) Uiso R . P 1 1
H601 H 0.7069 0.6609 0.8680 0.1792 0.520(8) Uiso R . P 1 1
H603 H 0.7757 0.6889 0.7624 0.1788 0.520(8) Uiso R . P 1 1
H643 H 0.9096 0.6502 1.2062 0.1231 1.0000 Uiso R . . . .
H641 H 0.9650 0.5223 1.1509 0.1223 1.0000 Uiso R . . . .
H642 H 0.8096 0.5424 1.1928 0.1231 1.0000 Uiso R . . . .
H651 H 0.7306 0.8266 1.1333 0.1267 1.0000 Uiso R . . . .
H653 H 0.6326 0.7168 1.1220 0.1267 1.0000 Uiso R . . . .
H652 H 0.6755 0.8070 1.0307 0.1266 1.0000 Uiso R . . . .
H662 H 0.9868 0.7868 1.0553 0.1291 1.0000 Uiso R . . . .
H661 H 1.0237 0.6636 0.9924 0.1290 1.0000 Uiso R . . . .
H663 H 0.9048 0.7792 0.9611 0.1290 1.0000 Uiso R . . . .
H703 H 0.9817 0.0414 1.2045 0.1108 1.0000 Uiso R . . . .
H701 H 0.9115 0.1982 1.2065 0.1095 1.0000 Uiso R . . . .
H702 H 0.8197 0.0790 1.2009 0.1098 1.0000 Uiso R . . . .
H4601 H 0.9904 0.3999 0.8113 0.0968 0.480(8) Uiso R . P 1 2
H4612 H 0.9956 0.3665 0.8113 0.0482 0.520(8) Uiso R . P 1 1
H4611 H 0.9352 0.5055 0.7712 0.0497 0.520(8) Uiso R . P 1 1
H5302 H 0.6866 0.6221 0.8394 0.0516 0.480(8) Uiso R . P 1 2
H5301 H 0.6909 0.5853 0.7299 0.0503 0.480(8) Uiso R . P 1 2
H5311 H 0.6865 0.5089 0.7061 0.0690 0.520(8) Uiso R . P 1 1
H711 H 1.0604 0.5969 0.7557 0.1237 0.480(8) Uiso R . P 1 2
H712 H 0.9536 0.6328 0.8401 0.1237 0.480(8) Uiso R . P 1 2
H713 H 0.9084 0.6553 0.7357 0.1237 0.480(8) Uiso R . P 1 2

loop_
_atom_site_aniso_label
_atom_site_aniso_U_11
_atom_site_aniso_U_22
_atom_site_aniso_U_33
_atom_site_aniso_U_23
_atom_site_aniso_U_13
_atom_site_aniso_U_12
O1 0.0426(7) 0.0539(8) 0.0382(8) 0.0062(6) -0.0049(6) 0.0019(6)
C2 0.0395(9) 0.0424(9) 0.0270(9) -0.0002(7) -0.0026(7) -0.0018(7)
O3 0.0460(7) 0.0424(7) 0.0345(7) 0.0043(5) -0.0020(6) -0.0023(5)
C4 0.0592(12) 0.0441(10) 0.0357(11) 0.0070(8) -0.0022(9) -0.0030(9)
C5 0.0710(16) 0.0577(13) 0.0542(15) 0.0113(11) -0.0032(12) -0.0180(11)
C6 0.0679(15) 0.0772(16) 0.0329(11) 0.0110(10) -0.0077(10) -0.0130(12)
C7 0.090(2) 0.0451(11) 0.0577(16) 0.0043(11) 0.0060(14) 0.0100(12)
C8 0.0380(9) 0.0398(9) 0.0297(9) -0.0004(7) -0.0047(7) -0.0016(7)
N9 0.0452(9) 0.0391(8) 0.0296(8) -0.0008(6) -0.0066(6) 0.0028(6)
C10 0.0501(11) 0.0487(10) 0.0316(10) 0.0013(8) -0.0001(8) 0.0072(8)
C11 0.0471(11) 0.0536(11) 0.0347(11) 0.0050(9) -0.0020(8) -0.0032(9)
C12 0.0377(10) 0.0814(16) 0.0429(12) -0.0111(11) 0.0014(9) 0.0032(10)
C13 0.0402(12) 0.158(3) 0.0349(13) -0.0154(17) 0.0042(10) 0.0004(15)
C14 0.0568(16) 0.184(4) 0.0376(15) 0.027(2) -0.0045(12) -0.029(2)
C15 0.097(2) 0.107(3) 0.076(2) 0.055(2) -0.033(2) -0.041(2)
C16 0.097(2) 0.0565(14) 0.0557(16) 0.0135(12) -0.0222(14) -0.0148(13)
C17 0.0534(11) 0.0454(10) 0.0360(10) -0.0040(8) -0.0109(9) -0.0045(8)
C18 0.0469(10) 0.0559(11) 0.0357(10) 0.0002(9) -0.0141(8) -0.0096(9)
C19 0.0545(12) 0.0615(13) 0.0428(12) 0.0027(10) -0.0092(10) -0.0039(10)
C20 0.0558(13) 0.0713(15) 0.0596(16) 0.0073(12) -0.0118(12) 0.0039(11)
C21 0.0449(13) 0.106(2) 0.074(2) 0.0084(17) -0.0112(12) 0.0030(14)
C22 0.0489(14) 0.124(3) 0.0662(18) 0.0217(18) -0.0065(12) -0.0185(15)
C23 0.0538(13) 0.0777(16) 0.0559(15) 0.0173(13) -0.0151(11) -0.0188(12)
C24 0.0829(17) 0.0475(12) 0.0568(15) -0.0070(10) -0.0162(13) -0.0150(11)
C25 0.0408(9) 0.0424(9) 0.0337(10) -0.0033(8) -0.0050(7) -0.0016(7)
O26 0.0455(7) 0.0550(8) 0.0336(7) -0.0081(6) -0.0080(6) -0.0024(6)
C27 0.0559(12) 0.0508(11) 0.0508(13) -0.0084(10) -0.0211(10) -0.0012(10)
O28 0.0936(16) 0.1088(17) 0.0691(14) -0.0001(12) -0.0291(12) -0.0514(14)
C29 0.0697(16) 0.0755(16) 0.0464(14) -0.0183(12) -0.0220(12) 0.0106(12)
C30 0.0481(10) 0.0397(9) 0.0422(11) -0.0068(8) -0.0086(8) -0.0016(8)
C31 0.0551(12) 0.0403(10) 0.0559(14) -0.0008(9) -0.0074(10) -0.0063(8)
C32 0.0760(17) 0.0438(11) 0.0767(19) 0.0054(12) -0.0116(14) -0.0078(11)
C33 0.0736(17) 0.0394(11) 0.083(2) -0.0017(12) -0.0259(14) 0.0054(10)
C34 0.0614(15) 0.0546(13) 0.0698(17) -0.0117(12) -0.0100(12) 0.0149(11)
C35 0.0534(12) 0.0518(11) 0.0509(13) -0.0063(10) -0.0047(10) 0.0063(9)
O36 0.0384(7) 0.0672(9) 0.0323(7) 0.0031(6) -0.0048(6) 0.0020(6)
C37 0.0321(9) 0.0719(13) 0.0307(10) -0.0010(9) -0.0015(7) 0.0011(8)
C38 0.0373(10) 0.0733(14) 0.0364(11) -0.0014(10) -0.0055(8) -0.0019(9)
C39 0.0392(11) 0.0966(19) 0.0486(14) -0.0109(13) -0.0019(10) -0.0055(11)
C40 0.0433(12) 0.108(2) 0.0575(16) -0.0054(15) -0.0052(11) -0.0156(13)
C41 0.0601(15) 0.109(2) 0.0616(18) -0.0149(16) -0.0110(13) -0.0296(15)
C42 0.0650(17) 0.112(3) 0.068(2) -0.0335(18) -0.0010(14) -0.0224(16)
C43 0.0441(12) 0.0932(19) 0.0543(15) -0.0180(13) 0.0025(10) -0.0078(12)
C44 0.0282(8) 0.0690(13) 0.0346(10) 0.0052(9) -0.0012(7) 0.0018(8)
N45 0.0288(7) 0.0892(13) 0.0343(9) 0.0128(9) 0.0006(6) -0.0011(8)
C47 0.0287(8) 0.0663(12) 0.0412(11) 0.0077(9) 0.0002(8) 0.0016(8)
C48 0.0505(12) 0.0557(12) 0.0497(13) -0.0019(10) 0.0133(10) -0.0062(9)
C49 0.0646(15) 0.0794(17) 0.0515(15) -0.0084(13) 0.0233(12) -0.0079(13)
C50 0.0545(13) 0.0780(16) 0.0530(15) -0.0169(12) 0.0024(11) 0.0112(12)
C51 0.0496(13) 0.0743(16) 0.0748(19) -0.0060(14) -0.0184(12) -0.0071(11)
C52 0.0409(11) 0.0913(18) 0.0591(16) 0.0172(13) -0.0107(11) -0.0185(11)
C54 0.0323(10) 0.110(2) 0.0485(14) 0.0322(14) -0.0039(9) 0.0039(11)
C55 0.0454(12) 0.0825(17) 0.0661(17) 0.0273(14) 0.0076(12) 0.0155(12)
C56 0.0401(12) 0.101(2) 0.0656(18) 0.0278(16) 0.0053(12) 0.0132(13)
C57 0.0301(10) 0.131(3) 0.0699(19) 0.0313(19) 0.0005(11) -0.0012(14)
C58 0.0480(15) 0.181(4) 0.071(2) -0.002(2) -0.0165(14) -0.024(2)
C59 0.0391(12) 0.173(4) 0.0456(15) 0.0114(19) -0.0071(11) -0.0127(17)
C60 0.081(3) 0.056(3) 0.060(3) 0.009(2) -0.008(3) -0.001(2)
C61 0.0337(9) 0.0688(13) 0.0376(11) 0.0040(9) 0.0022(8) -0.0023(9)
O62 0.0363(7) 0.0823(11) 0.0454(9) -0.0118(8) 0.0001(6) -0.0007(7)
C63 0.0491(12) 0.0822(17) 0.0603(16) -0.0143(13) -0.0030(11) -0.0101(12)
C64 0.080(2) 0.102(2) 0.0645(19) -0.0174(17) -0.0193(15) -0.0189(17)
C65 0.0625(17) 0.102(2) 0.087(2) -0.0358(19) 0.0000(16) -0.0001(16)
C66 0.0633(17) 0.082(2) 0.115(3) -0.002(2) 0.0102(18) -0.0120(15)
O67 0.0317(7) 0.0734(10) 0.0652(11) 0.0001(8) -0.0041(7) -0.0032(7)
C68 0.0488(11) 0.0607(12) 0.0466(13) 0.0012(10) -0.0140(10) -0.0005(10)
O69 0.0685(12) 0.0827(13) 0.0599(12) -0.0030(10) -0.0115(9) 0.0296(10)
C70 0.0693(16) 0.099(2) 0.0485(15) 0.0107(14) -0.0160(13) 0.0017(15)
C71 0.042(2) 0.072(3) 0.044(3) -0.004(2) 0.0012(18) -0.017(2)
C460 0.034(2) 0.064(3) 0.039(2) 0.009(3) -0.0011(18) -0.007(3)
C461 0.0298(17) 0.071(4) 0.0412(17) 0.008(3) 0.0000(17) -0.013(3)
C530 0.040(2) 0.081(3) 0.029(3) 0.010(3) -0.005(2) 0.000(2)
C531 0.0388(17) 0.066(3) 0.034(3) 0.009(2) -0.0015(19) 0.000(2)

loop_
_atom_type_symbol
_atom_type_scat_dispersion_real
_atom_type_scat_dispersion_imag
_atom_type_scat_Cromer_Mann_a1
_atom_type_scat_Cromer_Mann_b1
_atom_type_scat_Cromer_Mann_a2
_atom_type_scat_Cromer_Mann_b2
_atom_type_scat_Cromer_Mann_a3
_atom_type_scat_Cromer_Mann_b3
_atom_type_scat_Cromer_Mann_a4
_atom_type_scat_Cromer_Mann_b4
_atom_type_scat_Cromer_Mann_c
_atom_type_scat_source
C 0.0181 0.0091 2.3100 20.8439 1.0200 10.2075 1.5886 0.5687 0.8650 51.6512 0.2156 'International Tables Vol C 4.2.6.8 and 6.1.1.4'
H 0.0000 0.0000 0.4930 10.5109 0.3229 26.1257 0.1402 3.1424 0.0408 57.7998 0.0030 'International Tables Vol C 4.2.6.8 and 6.1.1.4'
N 0.0311 0.0180 12.2126 0.0057 3.1322 9.8933 2.0125 28.9975 1.1663 0.5826 -11.5290 'International Tables Vol C 4.2.6.8 and 6.1.1.4'
O 0.0492 0.0322 3.0485 13.2771 2.2868 5.7011 1.5463 0.3239 0.8670 32.9089 0.2508 'International Tables Vol C 4.2.6.8 and 6.1.1.4'

loop_
_geom_angle_atom_site_label_1
_geom_angle_atom_site_label_2
_geom_angle_atom_site_label_3
_geom_angle
_geom_angle_publ_flag
O1 C2 O3 125.68(18) yes
O1 C2 C8 123.49(17) yes
O3 C2 C8 110.81(15) yes
C2 O3 C4 121.43(16) yes
O3 C4 C5 102.35(19) yes
O3 C4 C6 108.23(18) yes
C5 C4 C6 111.1(2) yes
O3 C4 C7 110.58(18) yes
C5 C4 C7 111.0(2) yes
C6 C4 C7 113.0(2) yes
C4 C5 H51 108.9 no
C4 C5 H53 111.7 no
H51 C5 H53 108.0 no
C4 C5 H52 110.9 no
H51 C5 H52 109.0 no
H53 C5 H52 108.2 no
C4 C6 H62 107.0 no
C4 C6 H61 110.0 no
H62 C6 H61 108.4 no
C4 C6 H63 110.0 no
H62 C6 H63 109.6 no
H61 C6 H63 111.7 no
C4 C7 H72 108.8 no
C4 C7 H73 110.5 no
H72 C7 H73 107.9 no
C4 C7 H71 115.1 no
H72 C7 H71 108.1 no
H73 C7 H71 106.2 no
C2 C8 N9 115.78(15) yes
C2 C8 C25 107.46(16) yes
N9 C8 C25 109.77(15) yes
C2 C8 H81 103.6 no
N9 C8 H81 109.6 no
C25 C8 H81 110.4 no
C8 N9 C10 115.46(15) yes
C8 N9 C17 115.33(16) yes
C10 N9 C17 113.73(16) yes
N9 C10 C11 111.25(17) yes
N9 C10 H102 108.7 no
C11 C10 H102 111.7 no
N9 C10 H101 107.7 no
C11 C10 H101 110.3 no
H102 C10 H101 107.0 no
C10 C11 C12 120.5(2) yes
C10 C11 C16 120.8(2) yes
C12 C11 C16 118.8(2) yes
C11 C12 C13 120.2(3) yes
C11 C12 H121 119.2 no
C13 C12 H121 120.6 no
C12 C13 C14 121.1(3) yes
C12 C13 H131 121.3 no
C14 C13 H131 117.7 no
C13 C14 C15 119.1(3) yes
C13 C14 H141 121.0 no
C15 C14 H141 119.9 no
C14 C15 C16 121.1(4) yes
C14 C15 H151 119.8 no
C16 C15 H151 119.1 no
C11 C16 C15 119.8(3) yes
C11 C16 H161 119.8 no
C15 C16 H161 120.4 no
N9 C17 C18 110.35(16) yes
N9 C17 C24 114.62(19) yes
C18 C17 C24 114.8(2) yes
N9 C17 H171 102.0 no
C18 C17 H171 106.4 no
C24 C17 H171 107.5 no
C17 C18 C19 118.6(2) yes
C17 C18 C23 123.5(2) yes
C19 C18 C23 117.9(2) yes
C18 C19 C20 121.3(2) yes
C18 C19 H191 119.3 no
C20 C19 H191 119.4 no
C19 C20 C21 120.0(3) yes
C19 C20 H201 120.1 no
C21 C20 H201 119.9 no
C20 C21 C22 119.6(3) yes
C20 C21 H211 120.6 no
C22 C21 H211 119.8 no
C21 C22 C23 120.4(3) yes
C21 C22 H221 119.2 no
C23 C22 H221 120.4 no
C18 C23 C22 120.8(3) yes
C18 C23 H231 118.8 no
C22 C23 H231 120.3 no
C17 C24 H243 111.5 no
C17 C24 H241 110.7 no
H243 C24 H241 109.7 no
C17 C24 H242 108.5 no
H243 C24 H242 108.4 no
H241 C24 H242 107.9 no
C8 C25 O26 104.07(15) yes
C8 C25 C30 111.90(16) yes
O26 C25 C30 110.71(16) yes
C8 C25 H251 110.4 no
O26 C25 H251 110.4 no
C30 C25 H251 109.3 no
C25 O26 C27 116.61(18) yes
O26 C27 O28 123.2(2) yes
O26 C27 C29 110.7(2) yes
O28 C27 C29 126.1(2) yes
C27 C29 H291 109.9 no
C27 C29 H293 108.7 no
H291 C29 H293 108.9 no
C27 C29 H292 109.8 no
H291 C29 H292 110.5 no
H293 C29 H292 109.0 no
C25 C30 C31 119.94(19) yes
C25 C30 C35 120.5(2) yes
C31 C30 C35 119.5(2) yes
C30 C31 C32 120.1(2) yes
C30 C31 H311 120.2 no
C32 C31 H311 119.4 no
C31 C32 C33 119.8(3) yes
C31 C32 H321 119.0 no
C33 C32 H321 121.2 no
C32 C33 C34 120.5(2) yes
C32 C33 H331 119.6 no
C34 C33 H331 119.9 no
C33 C34 C35 120.2(3) yes
C33 C34 H341 120.3 no
C35 C34 H341 119.5 no
C30 C35 C34 119.8(2) yes
C30 C35 H351 120.0 no
C34 C35 H351 120.2 no
C37 O36 C68 117.07(17) yes
O36 C37 C38 108.71(18) yes
O36 C37 C44 104.74(17) yes
C38 C37 C44 113.75(18) yes
O36 C37 H371 106.2 no
C38 C37 H371 112.9 no
C44 C37 H371 109.9 no
C37 C38 C39 120.5(2) yes
C37 C38 C43 120.62(19) yes
C39 C38 C43 118.8(2) yes
C38 C39 C40 120.7(2) yes
C38 C39 H391 118.3 no
C40 C39 H391 121.0 no
C39 C40 C41 120.4(2) yes
C39 C40 H401 121.3 no
C41 C40 H401 118.3 no
C40 C41 C42 119.6(3) yes
C40 C41 H411 119.5 no
C42 C41 H411 120.8 no
C41 C42 C43 120.2(3) yes
C41 C42 H421 119.8 no
C43 C42 H421 120.0 no
C42 C43 C38 120.2(2) yes
C42 C43 H431 119.7 no
C38 C43 H431 120.2 no
C37 C44 N45 110.41(18) yes
C37 C44 C61 109.82(17) yes
N45 C44 C61 113.87(18) yes
C37 C44 H441 109.0 no
N45 C44 H441 107.2 no
C61 C44 H441 106.3 no
C44 N45 C461 113.9(4) yes
C44 N45 C531 121.5(3) yes
C461 N45 C531 118.8(5) yes
C44 N45 C460 116.4(5) yes
C44 N45 C530 110.0(3) yes
C460 N45 C530 104.9(5) yes
C48 C47 C52 118.0(2) yes
C48 C47 C461 125.6(3) yes
C52 C47 C461 115.5(3) yes
C48 C47 C52 118.0(2) yes
C48 C47 C460 114.6(4) yes
C52 C47 C460 127.4(4) yes
C47 C48 C49 120.8(2) yes
C47 C48 H481 119.5 no
C49 C48 H481 119.7 no
C48 C49 C50 120.5(2) yes
C48 C49 H491 118.2 no
C50 C49 H491 121.3 no
C49 C50 C51 119.0(3) yes
C49 C50 H501 121.7 no
C51 C50 H501 119.2 no
C50 C51 C52 120.5(3) yes
C50 C51 H511 119.0 no
C52 C51 H511 120.5 no
C47 C52 C51 121.2(2) yes
C47 C52 H521 118.8 no
C51 C52 H521 119.9 no
C55 C54 C59 119.1(3) yes
C55 C54 C531 129.8(4) yes
C59 C54 C531 110.9(4) yes
C55 C54 C59 119.1(3) yes
C55 C54 C530 111.7(4) yes
C59 C54 C530 129.2(4) yes
C54 C55 C56 120.5(4) yes
C54 C55 H551 119.0 no
C56 C55 H551 120.5 no
C55 C56 C57 119.6(3) yes
C55 C56 H561 122.5 no
C57 C56 H561 117.8 no
C56 C57 C58 121.2(3) yes
C56 C57 H571 118.2 no
C58 C57 H571 120.6 no
C57 C58 C59 118.6(4) yes
C57 C58 H581 122.0 no
C59 C58 H581 119.3 no
C58 C59 C54 120.9(3) yes
C58 C59 H591 119.7 no
C54 C59 H591 119.4 no
C531 C60 H602 108.5 no
C531 C60 H601 111.7 no
H602 C60 H601 109.1 no
C531 C60 H603 112.1 no
H602 C60 H603 108.6 no
H601 C60 H603 106.8 no
C44 C61 O62 110.58(17) yes
C44 C61 O67 124.0(2) yes
O62 C61 O67 125.4(2) yes
C61 O62 C63 121.60(18) yes
O62 C63 C64 109.4(3) yes
O62 C63 C65 101.9(2) yes
C64 C63 C65 111.3(3) yes
O62 C63 C66 110.6(3) yes
C64 C63 C66 113.5(3) yes
C65 C63 C66 109.5(3) yes
C63 C64 H643 110.4 no
C63 C64 H641 110.8 no
H643 C64 H641 109.7 no
C63 C64 H642 107.6 no
H643 C64 H642 110.3 no
H641 C64 H642 108.1 no
C63 C65 H651 109.5 no
C63 C65 H653 109.8 no
H651 C65 H653 108.5 no
C63 C65 H652 110.9 no
H651 C65 H652 110.2 no
H653 C65 H652 107.9 no
C63 C66 H662 109.5 no
C63 C66 H661 110.8 no
H662 C66 H661 107.9 no
C63 C66 H663 107.4 no
H662 C66 H663 110.8 no
H661 C66 H663 110.4 no
O36 C68 O69 123.6(2) yes
O36 C68 C70 110.9(2) yes
O69 C68 C70 125.4(2) yes
C68 C70 H703 107.5 no
C68 C70 H701 107.0 no
H703 C70 H701 113.8 no
C68 C70 H702 110.1 no
H703 C70 H702 108.1 no
H701 C70 H702 110.2 no
C460 C71 H711 107.3 no
C460 C71 H712 115.3 no
H711 C71 H712 109.5 no
C460 C71 H713 105.6 no
H711 C71 H713 109.5 no
H712 C71 H713 109.5 no
N45 C460 C71 120.4(7) yes
N45 C460 C47 104.7(6) yes
C71 C460 C47 116.5(7) yes
N45 C460 H4601 101.3 no
C71 C460 H4601 106.2 no
C47 C460 H4601 106.0 no
C47 C461 N45 115.9(7) yes
C47 C461 H4612 116.8 no
N45 C461 H4612 114.3 no
C47 C461 H4611 97.6 no
N45 C461 H4611 98.8 no
H4612 C461 H4611 110.1 no
N45 C530 C54 100.8(5) yes
N45 C530 H5302 112.6 no
C54 C530 H5302 113.7 no
N45 C530 H5301 109.1 no
C54 C530 H5301 107.9 no
H5302 C530 H5301 112.1 no
C60 C531 C54 105.7(5) yes
C60 C531 N45 109.7(6) yes
C54 C531 N45 114.6(5) yes
C60 C531 H5311 109.7 no
C54 C531 H5311 109.0 no
N45 C531 H5311 108.1 no

loop_
_geom_bond_atom_site_label_1
_geom_bond_atom_site_label_2
_geom_bond_distance
_geom_bond_publ_flag
O1 C2 1.204(2) yes
C2 O3 1.340(2) yes
C2 C8 1.539(3) yes
O3 C4 1.486(2) yes
C4 C5 1.510(3) yes
C4 C6 1.519(4) yes
C4 C7 1.509(3) yes
C5 H51 0.970 no
C5 H53 0.952 no
C5 H52 0.975 no
C6 H62 0.956 no
C6 H61 0.950 no
C6 H63 0.968 no
C7 H72 0.948 no
C7 H73 0.939 no
C7 H71 0.962 no
C8 N9 1.460(2) yes
C8 C25 1.538(3) yes
C8 H81 0.971 no
N9 C10 1.478(3) yes
N9 C17 1.479(3) yes
C10 C11 1.509(3) yes
C10 H102 0.966 no
C10 H101 0.989 no
C11 C12 1.390(3) yes
C11 C16 1.397(3) yes
C12 C13 1.384(4) yes
C12 H121 0.971 no
C13 C14 1.369(6) yes
C13 H131 0.932 no
C14 C15 1.377(7) yes
C14 H141 0.925 no
C15 C16 1.384(5) yes
C15 H151 0.934 no
C16 H161 0.959 no
C17 C18 1.518(3) yes
C17 C24 1.521(3) yes
C17 H171 0.987 no
C18 C19 1.388(3) yes
C18 C23 1.393(3) yes
C19 C20 1.392(4) yes
C19 H191 0.939 no
C20 C21 1.377(4) yes
C20 H201 0.943 no
C21 C22 1.378(5) yes
C21 H211 0.924 no
C22 C23 1.390(5) yes
C22 H221 0.946 no
C23 H231 0.937 no
C24 H243 0.990 no
C24 H241 0.971 no
C24 H242 0.978 no
C25 O26 1.456(2) yes
C25 C30 1.503(3) yes
C25 H251 0.985 no
O26 C27 1.342(3) yes
C27 O28 1.196(3) yes
C27 C29 1.498(4) yes
C29 H291 0.969 no
C29 H293 0.953 no
C29 H292 0.956 no
C30 C31 1.387(3) yes
C30 C35 1.392(3) yes
C31 C32 1.392(4) yes
C31 H311 0.947 no
C32 C33 1.374(4) yes
C32 H321 0.931 no
C33 C34 1.376(4) yes
C33 H331 0.936 no
C34 C35 1.387(4) yes
C34 H341 0.942 no
C35 H351 0.969 no
O36 C37 1.456(3) yes
O36 C68 1.343(3) yes
C37 C38 1.512(3) yes
C37 C44 1.528(3) yes
C37 H371 0.977 no
C38 C39 1.393(3) yes
C38 C43 1.377(3) yes
C39 C40 1.381(4) yes
C39 H391 0.944 no
C40 C41 1.365(4) yes
C40 H401 0.951 no
C41 C42 1.386(4) yes
C41 H411 0.920 no
C42 C43 1.394(4) yes
C42 H421 0.918 no
C43 H431 0.914 no
C44 N45 1.465(3) yes
C44 C61 1.534(3) yes
C44 H441 0.955 no
N45 C461 1.453(9) yes
N45 C531 1.425(7) yes
N45 C460 1.538(11) yes
N45 C530 1.582(9) yes
C47 C48 1.378(3) yes
C47 C52 1.382(4) yes
C47 C461 1.471(10) yes
C47 C48 1.378(3) yes
C47 C52 1.382(4) yes
C47 C460 1.592(12) yes
C48 C49 1.388(4) yes
C48 H481 0.950 no
C49 C50 1.373(4) yes
C49 H491 0.952 no
C50 C51 1.375(4) yes
C50 H501 0.949 no
C51 C52 1.377(4) yes
C51 H511 0.932 no
C52 H521 0.930 no
C54 C55 1.405(4) yes
C54 C59 1.343(5) yes
C54 C531 1.485(8) yes
C54 C55 1.405(4) yes
C54 C59 1.343(5) yes
C54 C530 1.595(9) yes
C55 C56 1.371(4) yes
C55 H551 0.968 no
C56 C57 1.341(5) yes
C56 H561 0.920 no
C57 C58 1.394(6) yes
C57 H571 0.935 no
C58 C59 1.391(4) yes
C58 H581 0.921 no
C59 H591 0.933 no
C60 C531 1.511(9) yes
C60 H602 1.003 no
C60 H601 0.999 no
C60 H603 0.999 no
C61 O62 1.338(3) yes
C61 O67 1.205(3) yes
O62 C63 1.485(3) yes
C63 C64 1.502(5) yes
C63 C65 1.530(4) yes
C63 C66 1.514(4) yes
C64 H643 0.961 no
C64 H641 0.969 no
C64 H642 0.974 no
C65 H651 0.976 no
C65 H653 0.976 no
C65 H652 0.982 no
C66 H662 0.979 no
C66 H661 0.970 no
C66 H663 0.968 no
C68 O69 1.199(3) yes
C68 C70 1.490(4) yes
C70 H703 0.975 no
C70 H701 0.993 no
C70 H702 0.966 no
C71 C460 1.531(10) yes
C71 H711 0.950 no
C71 H712 0.950 no
C71 H713 0.950 no
C460 H4601 0.972 no
C461 H4612 0.966 no
C461 H4611 0.908 no
C530 H5302 0.961 no
C530 H5301 0.975 no
C531 H5311 0.981 no

loop_
_geom_hbond_atom_site_label_D
_geom_hbond_atom_site_label_H
_geom_hbond_atom_site_label_A
_geom_hbond_site_symmetry_A
_geom_hbond_angle_DHA
_geom_hbond_distance_DH
_geom_hbond_distance_HA
_geom_hbond_distance_DA
_geom_hbond_publ_flag
C24 H242 O3 . 139.99(7) 0.978 2.564 3.372(5) yes
C29 H292 O69 1_454 145.49(9) 0.956 2.585 3.416(5) yes
C44 H441 C55 . 139.16(7) 0.955 2.587 3.368(5) yes
C57 H571 O67 1_455 142.41(11) 0.935 2.451 3.243(5) yes
C60 H601 O62 . 151.36(15) 0.999 2.311 3.224(5) yes
C60 H603 C71 . 121.4(2) 0.999 1.965 2.627(5) yes
C461 H4601 O67 . 129.1(15) 0.847 2.561 3.164(5) yes
C71 H4611 N45 . 133.9(8) 1.049 1.827 2.664(5) yes
C71 H4611 C47 . 132.9(8) 1.049 1.828 2.656(5) yes
C461 H4611 C71 . 167.0(7) 0.908 1.049 1.944(5) yes
